data_4308962
loop_
_publ_author_name
'Jonathan L. Sessler'
'Elisa Tomat'
'Tarak D. Mody'
'Vincent M. Lynch'
'Jacqueline M. Veauthier'
'Utkir Mirsaidov'
'John T. Markert'

_publ_contact_author_email sessler@mail.utexas.edu
_publ_contact_author_name 'Jonathan L. Sessler'
_publ_section_title
;
A Schiff Base Expanded Porphyrin Macrocycle that Acts as a Versatile
Binucleating Ligand for Late First-Row Transition Metals
;
_journal_name_full 'Inorganic Chemistry'
_journal_page_first 2125
_journal_page_last 2127
_journal_paper_doi 10.1021/ic048412m
_journal_volume 44
_journal_year 2005
_chemical_formula_sum 'C61 H77 Cl15 N8 Ni2 O14'
_chemical_formula_weight 1795.48
_chemical_name_systematic
;
?
;
_space_group_IT_number 2
_symmetry_cell_setting triclinic
_symmetry_space_group_name_Hall '-P 1'
_symmetry_space_group_name_H-M 'P -1'
_atom_sites_solution_hydrogens geom
_atom_sites_solution_primary direct
_atom_sites_solution_secondary difmap
_audit_creation_method SHELXL-97
_cell_angle_alpha 62.24(1)
_cell_angle_beta 88.22(2)
_cell_angle_gamma 69.40(2)
_cell_formula_units_Z 2
_cell_length_a 16.394(6)
_cell_length_b 17.049(4)
_cell_length_c 17.506(4)
_cell_measurement_reflns_used 36
_cell_measurement_temperature 173(2)
_cell_measurement_theta_max 9.8
_cell_measurement_theta_min 6.4
_cell_volume 4001(2)
_computing_cell_refinement 'Siemens XScans V2.10b'
_computing_data_collection 'Siemens XScans V2.10b'
_computing_data_reduction 'Siemens XScans V2.10b'
_computing_structure_refinement 'SHELXL-97 (Sheldrick, 1997)'
_computing_structure_solution 'SHELXS-97 (Sheldrick, 1990)'
_diffrn_ambient_temperature 173(2)
_diffrn_measured_fraction_theta_full 0.981
_diffrn_measured_fraction_theta_max 0.981
_diffrn_measurement_device_type 'Siemens R3'
_diffrn_measurement_method \w-scans
_diffrn_radiation_monochromator graphite
_diffrn_radiation_source 'normal-focus sealed tube'
_diffrn_radiation_type MoK\a
_diffrn_radiation_wavelength 0.71073
_diffrn_reflns_av_R_equivalents 0.0000
_diffrn_reflns_av_sigmaI/netI 0.2101
_diffrn_reflns_limit_h_max 17
_diffrn_reflns_limit_h_min -17
_diffrn_reflns_limit_k_max 18
_diffrn_reflns_limit_k_min -15
_diffrn_reflns_limit_l_max 18
_diffrn_reflns_limit_l_min 0
_diffrn_reflns_number 10350
_diffrn_reflns_theta_full 22.55
_diffrn_reflns_theta_max 22.55
_diffrn_reflns_theta_min 2.04
_diffrn_standards_decay_% 'less than 1'
_diffrn_standards_interval_count 97
_diffrn_standards_number 3
_exptl_absorpt_coefficient_mu 1.033
_exptl_absorpt_correction_T_max 0.924
_exptl_absorpt_correction_T_min 0.747
_exptl_absorpt_correction_type gaussian
_exptl_absorpt_process_details 'ShelxTL-Plus, XL, v5'
_exptl_crystal_colour orange
_exptl_crystal_density_diffrn 1.491
_exptl_crystal_density_method 'not measured'
_exptl_crystal_description plates
_exptl_crystal_F_000 1844
_exptl_crystal_size_max 0.28
_exptl_crystal_size_mid 0.26
_exptl_crystal_size_min 0.08
_refine_diff_density_max 0.859
_refine_diff_density_min -0.744
_refine_diff_density_rms 0.120
_refine_ls_extinction_method none
_refine_ls_goodness_of_fit_ref 1.377
_refine_ls_hydrogen_treatment mixed
_refine_ls_matrix_type full
_refine_ls_number_parameters 829
_refine_ls_number_reflns 10350
_refine_ls_number_restraints 552
_refine_ls_restrained_S_all 1.468
_refine_ls_R_factor_all 0.1960
_refine_ls_R_factor_gt 0.1006
_refine_ls_shift/su_max 0.000
_refine_ls_shift/su_mean 0.000
_refine_ls_structure_factor_coef Fsqd
_refine_ls_weighting_details 'calc w=1/[\s^2^(Fo^2^)+(0.0200P)^2^] where P=(Fo^2^+2Fc^2^)/3'
_refine_ls_weighting_scheme calc
_refine_ls_wR_factor_gt 0.1430
_refine_ls_wR_factor_ref 0.1659
_reflns_number_gt 4007
_reflns_number_total 10350
_reflns_threshold_expression >2sigma(I)
_cod_data_source_file ic048412msi20041227_113308_2.cif
_cod_data_source_block ra1992
_cod_depositor_comments
;
The following automatic conversions were performed:
'_symmetry_cell_setting' value 'Triclinic' changed to 'triclinic'
according to '/home/saulius/struct/CIF-dictionaries/cif_core.dic'
dictionary named 'cif_core.dic' version 2.4.1 from
2010-06-29.

'_exptl_absorpt_correction_type' value 'Gaussian' changed to
'gaussian' according to
'/home/saulius/struct/CIF-dictionaries/cif_core.dic' dictionary named
'cif_core.dic' version 2.4.1 from 2010-06-29.

Automatic conversion script
Id: cif_fix_enum 1527 2010-12-29 10:47:43Z saulius 
;
_cod_database_code 4308962

loop_
_symmetry_equiv_pos_as_xyz
'x, y, z'
'-x, -y, -z'

loop_
_atom_site_label
_atom_site_type_symbol
_atom_site_fract_x
_atom_site_fract_y
_atom_site_fract_z
_atom_site_U_iso_or_equiv
_atom_site_adp_type
_atom_site_occupancy
_atom_site_symmetry_multiplicity
_atom_site_calc_flag
_atom_site_refinement_flags
_atom_site_disorder_assembly
_atom_site_disorder_group
Ni1 Ni 0.67198(11) 0.61112(11) 0.32201(10) 0.0302(5) Uani 1 1 d U . .
Ni2 Ni 0.76114(11) 0.38423(11) 0.67034(10) 0.0300(5) Uani 1 1 d U . .
C1 C 0.7959(8) 0.2730(8) 0.4205(8) 0.028(3) Uani 1 1 d U . .
C2 C 0.7718(8) 0.2336(9) 0.3746(7) 0.029(3) Uani 1 1 d U . .
C3 C 0.7043(8) 0.3107(9) 0.3025(8) 0.033(3) Uani 1 1 d U . .
C4 C 0.6961(8) 0.3947(9) 0.3048(8) 0.031(3) Uani 1 1 d U . .
C5 C 0.6408(7) 0.4899(8) 0.2426(7) 0.031(3) Uani 1 1 d U . .
H5 H 0.6056 0.4967 0.1955 0.037 Uiso 1 1 d R . .
N6 N 0.6311(6) 0.5702(6) 0.2419(6) 0.024(3) Uani 1 1 d U . .
C7 C 0.5754(8) 0.6574(8) 0.1652(7) 0.030(3) Uani 1 1 d U . .
C8 C 0.5639(8) 0.6649(9) 0.0825(8) 0.041(4) Uani 1 1 d U . .
H8 H 0.5887 0.6101 0.0739 0.049 Uiso 1 1 d R . .
C9 C 0.5045(9) 0.7500(10) 0.0153(9) 0.052(4) Uani 1 1 d U . .
C10 C 0.4693(10) 0.8266(11) 0.0284(10) 0.059(4) Uani 1 1 d U . .
C11 C 0.4797(8) 0.8215(9) 0.1074(8) 0.039(4) Uani 1 1 d U . .
H11 H 0.4518 0.8764 0.1155 0.047 Uiso 1 1 d R . .
C12 C 0.5364(8) 0.7358(8) 0.1797(8) 0.029(3) Uani 1 1 d U . .
N13 N 0.5538(6) 0.7254(6) 0.2627(6) 0.025(3) Uani 1 1 d U . .
C14 C 0.4915(8) 0.7755(8) 0.2893(7) 0.027(3) Uani 1 1 d U . .
H14 H 0.4344 0.8113 0.2534 0.032 Uiso 1 1 d R . .
C15 C 0.5035(8) 0.7827(8) 0.3642(8) 0.027(3) Uani 1 1 d U . .
C16 C 0.4429(8) 0.8285(8) 0.4000(8) 0.032(3) Uani 1 1 d U . .
C17 C 0.4834(8) 0.8204(8) 0.4719(8) 0.030(3) Uani 1 1 d U . .
C18 C 0.5717(8) 0.7668(8) 0.4832(7) 0.023(3) Uani 1 1 d U . .
C19 C 0.6463(8) 0.7338(8) 0.5465(7) 0.023(3) Uani 1 1 d U . .
C20 C 0.6824(8) 0.7787(9) 0.5762(8) 0.033(3) Uani 1 1 d U . .
C21 C 0.7550(8) 0.7073(9) 0.6392(8) 0.033(3) Uani 1 1 d U . .
C22 C 0.7633(8) 0.6202(9) 0.6465(8) 0.034(4) Uani 1 1 d U . .
C23 C 0.8266(8) 0.5245(9) 0.7086(8) 0.037(4) Uani 1 1 d U . .
H23 H 0.8718 0.5233 0.7433 0.045 Uiso 1 1 d R . .
N24 N 0.8255(6) 0.4440(7) 0.7205(6) 0.029(3) Uani 1 1 d U . .
C25 C 0.8900(8) 0.3596(9) 0.7939(8) 0.035(4) Uani 1 1 d U . .
C26 C 0.9151(8) 0.3575(9) 0.8701(8) 0.039(4) Uani 1 1 d U . .
H26 H 0.8898 0.4143 0.8757 0.047 Uiso 1 1 d R . .
C27 C 0.9751(9) 0.2730(9) 0.9389(8) 0.040(4) Uani 1 1 d U . .
C28 C 1.0082(8) 0.1913(9) 0.9302(8) 0.030(3) Uani 1 1 d U . .
C29 C 0.9832(7) 0.1932(8) 0.8541(7) 0.029(3) Uani 1 1 d U . .
H29 H 1.0047 0.1367 0.8479 0.034 Uiso 1 1 d R . .
C30 C 0.9214(8) 0.2779(9) 0.7849(8) 0.040(4) Uani 1 1 d U . .
N31 N 0.8900(6) 0.2838(6) 0.7084(6) 0.026(3) Uani 1 1 d U . .
C32 C 0.9480(8) 0.2332(8) 0.6804(7) 0.028(3) Uani 1 1 d U . .
H32 H 1.0067 0.1993 0.7132 0.034 Uiso 1 1 d R . .
C33 C 0.9327(8) 0.2217(8) 0.6071(7) 0.021(3) Uani 1 1 d U . .
C34 C 0.9966(8) 0.1734(8) 0.5726(8) 0.028(3) Uani 1 1 d U . .
C35 C 0.9577(8) 0.1786(9) 0.5008(8) 0.035(4) Uani 1 1 d U . .
C36 C 0.8678(8) 0.2310(8) 0.4921(8) 0.028(3) Uani 1 1 d U . .
N37 N 0.7485(6) 0.3702(6) 0.3773(6) 0.026(3) Uani 1 1 d U . .
H37 H 0.7515 0.4113 0.3947 0.031 Uiso 1 1 d R . .
N38 N 0.5826(7) 0.7447(7) 0.4154(6) 0.034(3) Uani 1 1 d U . .
H38 H 0.6329 0.7084 0.4066 0.041 Uiso 1 1 d R . .
N39 N 0.6979(6) 0.6373(7) 0.5871(6) 0.034(3) Uani 1 1 d U . .
H39 H 0.6886 0.5929 0.5785 0.040 Uiso 1 1 d R . .
N40 N 0.8532(6) 0.2566(6) 0.5560(6) 0.027(3) Uani 1 1 d U . .
H40 H 0.8011 0.2908 0.5643 0.032 Uiso 1 1 d R . .
C41 C 0.8006(8) 0.1288(9) 0.4006(8) 0.055(4) Uani 1 1 d U . .
H41A H 0.8460 0.0905 0.4511 0.083 Uiso 1 1 d R . .
H41B H 0.8234 0.1201 0.3526 0.083 Uiso 1 1 d R . .
H41C H 0.7513 0.1094 0.4135 0.083 Uiso 1 1 d R . .
C42 C 0.6614(8) 0.3017(9) 0.2338(8) 0.046(4) Uani 1 1 d U . .
H42A H 0.6528 0.2423 0.2622 0.055 Uiso 1 1 d R . .
H42B H 0.6044 0.3528 0.2088 0.055 Uiso 1 1 d R . .
C43 C 0.7181(9) 0.3038(10) 0.1626(9) 0.074(5) Uani 1 1 d U . .
H43A H 0.6875 0.2969 0.1217 0.112 Uiso 1 1 d R . .
H43B H 0.7748 0.2520 0.1871 0.112 Uiso 1 1 d R . .
H43C H 0.7259 0.3636 0.1332 0.112 Uiso 1 1 d R . .
O44 O 0.4886(7) 0.7641(7) -0.0665(6) 0.079(3) Uani 1 1 d U . .
C45 C 0.5335(10) 0.6873(11) -0.0840(9) 0.090(6) Uani 1 1 d U . .
H45A H 0.5141 0.7080 -0.1438 0.135 Uiso 1 1 d R . .
H45B H 0.5187 0.6334 -0.0462 0.135 Uiso 1 1 d R . .
H45C H 0.5963 0.6691 -0.0744 0.135 Uiso 1 1 d R . .
O46 O 0.4131(6) 0.9119(7) -0.0469(6) 0.066(3) Uani 1 1 d U . .
C47 C 0.3706(9) 0.9952(10) -0.0350(9) 0.071(5) Uani 1 1 d U . .
H47A H 0.3348 1.0480 -0.0891 0.107 Uiso 1 1 d R . .
H47B H 0.4156 1.0111 -0.0189 0.107 Uiso 1 1 d R . .
H47C H 0.3344 0.9823 0.0100 0.107 Uiso 1 1 d R . .
C48 C 0.3441(8) 0.8787(9) 0.3667(8) 0.052(4) Uani 1 1 d U . .
H48A H 0.3303 0.8641 0.3232 0.063 Uiso 1 1 d R . .
H48B H 0.3125 0.8556 0.4139 0.063 Uiso 1 1 d R . .
C49 C 0.3073(10) 0.9890(11) 0.3251(10) 0.110(7) Uani 1 1 d U . .
H49A H 0.2450 1.0195 0.3041 0.165 Uiso 1 1 d R . .
H49B H 0.3385 1.0120 0.2774 0.165 Uiso 1 1 d R . .
H49C H 0.3206 1.0035 0.3689 0.165 Uiso 1 1 d R . .
C50 C 0.4437(8) 0.8509(8) 0.5390(7) 0.046(4) Uani 1 1 d U . .
H50A H 0.4885 0.8388 0.5816 0.069 Uiso 1 1 d R . .
H50B H 0.4089 0.8137 0.5676 0.069 Uiso 1 1 d R . .
H50C H 0.4064 0.9178 0.5098 0.069 Uiso 1 1 d R . .
C51 C 0.6456(8) 0.8842(8) 0.5409(8) 0.043(4) Uani 1 1 d U . .
H51A H 0.5943 0.9176 0.4968 0.065 Uiso 1 1 d R . .
H51B H 0.6906 0.9085 0.5174 0.065 Uiso 1 1 d R . .
H51C H 0.6304 0.8937 0.5902 0.065 Uiso 1 1 d R . .
C52 C 0.8168(9) 0.7220(9) 0.6880(8) 0.051(4) Uani 1 1 d U . .
H52A H 0.8737 0.6705 0.7091 0.062 Uiso 1 1 d R . .
H52B H 0.8244 0.7810 0.6512 0.062 Uiso 1 1 d R . .
C53 C 0.7767(10) 0.7243(11) 0.7703(10) 0.099(6) Uani 1 1 d U . .
H53A H 0.8124 0.7346 0.8044 0.149 Uiso 1 1 d R . .
H53B H 0.7694 0.6649 0.8063 0.149 Uiso 1 1 d R . .
H53C H 0.7199 0.7761 0.7482 0.149 Uiso 1 1 d R . .
O54 O 1.0010(6) 0.2635(6) 1.0155(6) 0.062(3) Uani 1 1 d U . .
C55 C 0.9646(10) 0.3422(10) 1.0317(9) 0.081(5) Uani 1 1 d U . .
H55A H 0.9907 0.3260 1.0880 0.122 Uiso 1 1 d R . .
H55B H 0.9019 0.3598 1.0292 0.122 Uiso 1 1 d R . .
H55C H 0.9767 0.3950 0.9871 0.122 Uiso 1 1 d R . .
O56 O 1.0641(6) 0.1116(6) 1.0023(5) 0.050(3) Uani 1 1 d U . .
C57 C 1.1098(8) 0.0313(8) 0.9925(7) 0.045(4) Uani 1 1 d U . .
H57A H 1.1465 -0.0212 1.0464 0.068 Uiso 1 1 d R . .
H57B H 1.1460 0.0497 0.9486 0.068 Uiso 1 1 d R . .
H57C H 1.0694 0.0119 0.9739 0.068 Uiso 1 1 d R . .
C58 C 1.0988(8) 0.1299(9) 0.6037(8) 0.040(4) Uani 1 1 d U . .
H58A H 1.1092 0.1092 0.6650 0.048 Uiso 1 1 d R . .
H58B H 1.1264 0.0752 0.5953 0.048 Uiso 1 1 d R . .
C59 C 1.1398(9) 0.2022(10) 0.5542(9) 0.072(5) Uani 1 1 d U . .
H59A H 1.2022 0.1758 0.5740 0.108 Uiso 1 1 d R . .
H59B H 1.1120 0.2564 0.5632 0.108 Uiso 1 1 d R . .
H59C H 1.1293 0.2221 0.4931 0.108 Uiso 1 1 d R . .
C60 C 0.9996(8) 0.1441(8) 0.4376(8) 0.046(4) Uani 1 1 d U . .
H60A H 0.9544 0.1575 0.3947 0.070 Uiso 1 1 d R . .
H60B H 1.0338 0.0763 0.4688 0.070 Uiso 1 1 d R . .
H60C H 1.0374 0.1774 0.4089 0.070 Uiso 1 1 d R . .
O1W O 0.6129(5) 0.5514(5) 0.4252(4) 0.027(2) Uani 1 1 d U . .
O2W O 0.7108(5) 0.2982(5) 0.6454(5) 0.027(2) Uani 1 1 d U . .
O1A O 0.7342(5) 0.6940(5) 0.3481(5) 0.035(2) Uani 1 1 d U . .
C2A C 0.7640(9) 0.7048(9) 0.2768(9) 0.038(4) Uani 1 1 d U . .
O3A O 0.7436(5) 0.6737(6) 0.2313(5) 0.041(2) Uani 1 1 d U . .
C4A C 0.8318(8) 0.7517(9) 0.2527(8) 0.051(4) Uani 1 1 d U . .
H4AA H 0.8140 0.8037 0.1937 0.076 Uiso 1 1 d R . .
H4AB H 0.8891 0.7060 0.2581 0.076 Uiso 1 1 d R . .
H4AC H 0.8339 0.7760 0.2919 0.076 Uiso 1 1 d R . .
O1B O 0.7926(5) 0.4982(5) 0.4009(5) 0.031(2) Uani 1 1 d U . .
C2B C 0.8124(8) 0.4780(9) 0.4802(9) 0.034(4) Uani 1 1 d U . .
O3B O 0.7642(5) 0.4556(5) 0.5366(5) 0.032(2) Uani 1 1 d U . .
C4B C 0.9013(8) 0.4749(9) 0.5070(8) 0.049(4) Uani 1 1 d U . .
H4BA H 0.9060 0.4592 0.5674 0.074 Uiso 1 1 d R . .
H4BB H 0.9040 0.5368 0.4719 0.074 Uiso 1 1 d R . .
H4BC H 0.9491 0.4276 0.4998 0.074 Uiso 1 1 d R . .
O1C O 0.7342(5) 0.3267(6) 0.7944(5) 0.033(2) Uani 1 1 d U . .
C2C C 0.7348(9) 0.2406(10) 0.8408(9) 0.044(4) Uani 1 1 d U . .
O3C O 0.7313(6) 0.1878(6) 0.8119(5) 0.050(3) Uani 1 1 d U . .
C4C C 0.7355(8) 0.2121(9) 0.9365(8) 0.053(4) Uani 1 1 d U . .
H4CA H 0.7359 0.2609 0.9493 0.079 Uiso 1 1 d R . .
H4CB H 0.7883 0.1559 0.9670 0.079 Uiso 1 1 d R . .
H4CC H 0.6849 0.1964 0.9549 0.079 Uiso 1 1 d R . .
O1D O 0.6394(5) 0.4909(5) 0.6336(5) 0.026(2) Uani 1 1 d U . .
C2D C 0.5663(8) 0.4946(8) 0.6110(7) 0.021(3) Uani 1 1 d U . .
O3D O 0.5505(5) 0.4298(6) 0.6068(5) 0.035(2) Uani 1 1 d U . .
C4D C 0.4865(7) 0.5875(8) 0.5841(7) 0.039(4) Uani 1 1 d U . .
H4DA H 0.5032 0.6338 0.5891 0.058 Uiso 1 1 d R . .
H4DB H 0.4440 0.5732 0.6217 0.058 Uiso 1 1 d R . .
H4DC H 0.4612 0.6132 0.5247 0.058 Uiso 1 1 d R . .
Cl1A Cl 1.1171(3) -0.0393(3) 1.2203(3) 0.0793(14) Uani 1 1 d U . .
Cl2A Cl 1.0260(4) 0.1036(4) 1.2686(3) 0.120(2) Uani 1 1 d U . .
Cl3A Cl 0.9292(3) 0.0594(4) 1.1703(3) 0.1068(17) Uani 1 1 d U . .
C1A C 1.0274(9) 0.0679(10) 1.1882(9) 0.060(5) Uani 1 1 d U . .
H1AA H 1.0353 0.1161 1.1346 0.072 Uiso 1 1 d R . .
C1B C 0.3924(9) 0.9533(9) -0.2364(9) 0.052(4) Uani 1 1 d U . .
H1BA H 0.4223 0.9163 -0.1770 0.062 Uiso 1 1 d R . .
Cl1B Cl 0.3801(3) 1.0712(3) -0.2751(3) 0.0973(16) Uani 1 1 d U . .
Cl2B Cl 0.4542(4) 0.9072(4) -0.2972(3) 0.155(2) Uani 1 1 d U . .
Cl3B Cl 0.2922(4) 0.9459(4) -0.2377(4) 0.169(3) Uani 1 1 d U . .
C1C C 0.6463(10) 0.4951(10) 0.8383(9) 0.066(5) Uani 1 1 d U . .
H1C H 0.6814 0.4586 0.8124 0.080 Uiso 1 1 d R . .
Cl1C Cl 0.5922(3) 0.6167(3) 0.7571(3) 0.0767(14) Uani 1 1 d U . .
Cl2C Cl 0.7146(3) 0.4870(3) 0.9168(3) 0.0914(16) Uani 1 1 d U . .
Cl3C Cl 0.5671(3) 0.4503(3) 0.8867(3) 0.1193(19) Uani 1 1 d U . .

loop_
_atom_site_aniso_label
_atom_site_aniso_U_11
_atom_site_aniso_U_22
_atom_site_aniso_U_33
_atom_site_aniso_U_23
_atom_site_aniso_U_13
_atom_site_aniso_U_12
Ni1 0.0317(12) 0.0259(11) 0.0260(10) -0.0101(9) 0.0035(9) -0.0069(9)
Ni2 0.0293(12) 0.0234(11) 0.0284(11) -0.0102(9) -0.0001(9) -0.0033(9)
C1 0.025(5) 0.019(5) 0.037(5) -0.009(4) 0.002(4) -0.012(4)
C2 0.026(5) 0.031(5) 0.025(5) -0.011(4) 0.001(4) -0.009(4)
C3 0.033(6) 0.031(5) 0.032(5) -0.017(4) 0.006(4) -0.007(4)
C4 0.030(5) 0.034(5) 0.029(5) -0.016(4) 0.000(4) -0.012(4)
C5 0.025(5) 0.032(5) 0.032(5) -0.019(4) 0.008(4) -0.003(4)
N6 0.029(5) 0.016(4) 0.024(4) -0.011(4) 0.000(4) -0.004(4)
C7 0.030(5) 0.030(5) 0.024(5) -0.012(4) 0.008(4) -0.008(4)
C8 0.050(6) 0.040(6) 0.032(5) -0.027(4) 0.003(4) -0.002(4)
C9 0.062(6) 0.051(6) 0.040(6) -0.034(5) 0.002(4) -0.002(4)
C10 0.064(6) 0.055(6) 0.052(6) -0.027(5) -0.004(5) -0.016(5)
C11 0.045(6) 0.037(6) 0.033(5) -0.023(4) 0.007(4) -0.005(4)
C12 0.032(5) 0.023(5) 0.028(5) -0.010(4) 0.005(4) -0.009(4)
N13 0.031(5) 0.025(4) 0.027(4) -0.017(4) 0.004(4) -0.012(4)
C14 0.026(5) 0.024(5) 0.027(5) -0.010(4) 0.004(4) -0.009(4)
C15 0.028(5) 0.027(5) 0.026(5) -0.014(4) 0.003(4) -0.010(4)
C16 0.031(6) 0.026(5) 0.036(5) -0.012(4) 0.001(4) -0.012(4)
C17 0.030(5) 0.028(5) 0.029(5) -0.015(4) 0.011(4) -0.008(4)
C18 0.025(5) 0.012(5) 0.023(5) -0.007(4) 0.005(4) -0.001(4)
C19 0.023(5) 0.020(5) 0.022(5) -0.005(4) 0.002(4) -0.010(4)
C20 0.033(6) 0.024(5) 0.039(5) -0.016(4) 0.004(4) -0.007(4)
C21 0.034(6) 0.030(5) 0.032(5) -0.011(4) 0.002(4) -0.013(4)
C22 0.032(6) 0.037(5) 0.030(5) -0.014(4) -0.001(4) -0.012(4)
C23 0.036(6) 0.033(5) 0.041(6) -0.017(4) 0.004(4) -0.015(4)
N24 0.031(5) 0.026(5) 0.031(5) -0.015(4) 0.002(4) -0.010(4)
C25 0.035(6) 0.033(5) 0.032(5) -0.015(4) 0.004(4) -0.009(4)
C26 0.044(6) 0.037(5) 0.034(5) -0.020(4) 0.003(4) -0.010(4)
C27 0.049(6) 0.040(6) 0.033(5) -0.023(4) 0.001(4) -0.012(4)
C28 0.034(5) 0.025(5) 0.028(5) -0.015(4) -0.005(4) -0.003(4)
C29 0.033(5) 0.026(5) 0.020(5) -0.013(4) 0.012(4) -0.002(4)
C30 0.037(6) 0.039(6) 0.038(5) -0.019(4) 0.010(4) -0.008(4)
N31 0.030(5) 0.026(5) 0.028(4) -0.018(4) 0.000(4) -0.011(4)
C32 0.027(5) 0.032(5) 0.027(5) -0.013(4) 0.007(4) -0.015(4)
C33 0.021(5) 0.019(5) 0.023(5) -0.009(4) 0.006(4) -0.010(4)
C34 0.024(5) 0.026(5) 0.029(5) -0.011(4) 0.010(4) -0.008(4)
C35 0.032(6) 0.032(5) 0.038(5) -0.012(4) 0.007(4) -0.015(4)
C36 0.035(6) 0.021(5) 0.030(5) -0.012(4) -0.001(4) -0.012(4)
N37 0.030(5) 0.019(4) 0.025(4) -0.010(4) 0.000(4) -0.005(4)
N38 0.031(5) 0.033(5) 0.035(5) -0.013(4) 0.004(4) -0.014(4)
N39 0.039(5) 0.032(5) 0.034(5) -0.023(4) 0.000(4) -0.008(4)
N40 0.030(5) 0.024(4) 0.022(4) -0.014(4) 0.002(4) -0.001(4)
C41 0.058(6) 0.052(6) 0.057(6) -0.030(5) 0.007(4) -0.019(4)
C42 0.051(6) 0.039(6) 0.051(6) -0.026(4) 0.006(4) -0.014(4)
C43 0.082(7) 0.078(7) 0.069(7) -0.045(5) 0.006(5) -0.021(5)
O44 0.101(6) 0.072(5) 0.061(5) -0.050(4) 0.009(4) -0.004(4)
C45 0.102(8) 0.088(7) 0.080(7) -0.052(5) 0.009(5) -0.018(5)
O46 0.081(5) 0.052(5) 0.052(5) -0.034(4) 0.005(4) 0.000(4)
C47 0.075(7) 0.068(7) 0.062(6) -0.038(5) 0.007(5) -0.011(5)
C48 0.053(6) 0.051(6) 0.051(6) -0.027(5) 0.005(4) -0.014(4)
C49 0.107(8) 0.107(8) 0.116(8) -0.054(6) 0.009(5) -0.040(5)
C50 0.052(6) 0.041(6) 0.043(6) -0.026(4) 0.004(4) -0.007(4)
C51 0.051(6) 0.034(5) 0.046(6) -0.015(4) 0.003(4) -0.024(4)
C52 0.054(6) 0.048(6) 0.055(6) -0.022(4) 0.009(5) -0.026(5)
C53 0.108(8) 0.099(8) 0.099(8) -0.050(5) 0.007(5) -0.044(5)
O54 0.071(5) 0.057(5) 0.055(5) -0.036(4) -0.002(4) -0.006(4)
C55 0.087(7) 0.089(7) 0.073(7) -0.051(5) 0.006(5) -0.022(5)
O56 0.057(5) 0.046(4) 0.041(4) -0.028(4) 0.002(4) -0.002(4)
C57 0.040(6) 0.043(6) 0.040(6) -0.017(4) 0.006(4) -0.008(4)
C58 0.043(6) 0.042(6) 0.039(5) -0.023(4) 0.011(4) -0.015(4)
C59 0.071(7) 0.075(7) 0.069(7) -0.034(5) 0.016(5) -0.028(5)
C60 0.047(6) 0.047(6) 0.047(6) -0.027(4) 0.010(4) -0.016(4)
O1W 0.027(4) 0.032(4) 0.021(4) -0.012(3) 0.007(3) -0.011(3)
O2W 0.024(4) 0.026(4) 0.037(4) -0.015(3) 0.007(3) -0.015(3)
O1A 0.031(4) 0.039(4) 0.032(4) -0.015(3) 0.008(3) -0.013(3)
C2A 0.039(6) 0.035(6) 0.039(6) -0.018(4) 0.004(4) -0.012(4)
O3A 0.037(4) 0.044(4) 0.039(4) -0.014(3) 0.011(4) -0.019(3)
C4A 0.049(6) 0.053(6) 0.049(6) -0.021(4) 0.013(4) -0.025(5)
O1B 0.028(4) 0.030(4) 0.033(4) -0.015(3) 0.007(3) -0.008(3)
C2B 0.030(6) 0.031(5) 0.036(5) -0.016(4) 0.003(4) -0.006(4)
O3B 0.029(4) 0.035(4) 0.032(4) -0.017(3) 0.003(3) -0.009(3)
C4B 0.052(6) 0.054(6) 0.047(6) -0.024(4) 0.001(4) -0.026(4)
O1C 0.030(4) 0.032(4) 0.036(4) -0.017(3) 0.014(3) -0.010(3)
C2C 0.044(6) 0.045(6) 0.042(6) -0.026(5) 0.010(4) -0.010(4)
O3C 0.053(5) 0.044(4) 0.049(5) -0.020(4) 0.011(4) -0.017(4)
C4C 0.054(6) 0.046(6) 0.050(6) -0.019(4) 0.009(5) -0.017(4)
O1D 0.025(4) 0.025(4) 0.033(4) -0.012(3) 0.000(3) -0.016(3)
C2D 0.025(5) 0.022(5) 0.013(5) -0.009(4) 0.004(4) -0.005(4)
O3D 0.029(4) 0.033(4) 0.040(4) -0.015(3) -0.001(3) -0.013(3)
C4D 0.040(6) 0.034(5) 0.041(5) -0.013(4) 0.009(4) -0.018(4)
Cl1A 0.085(3) 0.060(3) 0.069(3) -0.021(2) 0.010(2) -0.015(2)
Cl2A 0.141(4) 0.142(4) 0.090(3) -0.088(3) 0.018(3) -0.024(3)
Cl3A 0.090(3) 0.106(3) 0.113(3) -0.049(3) 0.015(3) -0.031(3)
C1A 0.064(7) 0.061(6) 0.061(6) -0.036(5) 0.006(5) -0.020(5)
C1B 0.055(6) 0.045(6) 0.055(6) -0.022(4) 0.021(5) -0.022(4)
Cl1B 0.152(4) 0.060(3) 0.083(3) -0.029(2) 0.027(3) -0.052(3)
Cl2B 0.244(5) 0.127(4) 0.086(3) -0.070(3) 0.046(3) -0.038(3)
Cl3B 0.149(4) 0.141(4) 0.206(5) -0.062(3) -0.038(3) -0.069(4)
C1C 0.068(7) 0.064(6) 0.071(6) -0.040(5) 0.011(5) -0.020(5)
Cl1C 0.087(3) 0.080(3) 0.056(3) -0.040(2) 0.014(2) -0.014(2)
Cl2C 0.080(3) 0.100(3) 0.087(3) -0.055(3) 0.004(2) -0.013(2)
Cl3C 0.083(3) 0.083(3) 0.151(4) -0.022(3) 0.016(3) -0.036(3)

loop_
_atom_type_symbol
_atom_type_description
_atom_type_scat_dispersion_real
_atom_type_scat_dispersion_imag
_atom_type_scat_source
C C 0.0033 0.0016 'International Tables Vol C Tables 4.2.6.8 and 6.1.1.4'
H H 0.0000 0.0000 'International Tables Vol C Tables 4.2.6.8 and 6.1.1.4'
N N 0.0061 0.0033 'International Tables Vol C Tables 4.2.6.8 and 6.1.1.4'
O O 0.0106 0.0060 'International Tables Vol C Tables 4.2.6.8 and 6.1.1.4'
Cl Cl 0.1484 0.1585 'International Tables Vol C Tables 4.2.6.8 and 6.1.1.4'
Ni Ni 0.3393 1.1124 'International Tables Vol C Tables 4.2.6.8 and 6.1.1.4'

loop_
_geom_angle_atom_site_label_1
_geom_angle_atom_site_label_2
_geom_angle_atom_site_label_3
_geom_angle
_geom_angle_site_symmetry_1
_geom_angle_site_symmetry_3
_geom_angle_publ_flag
O1W Ni1 N6 98.5(3) . . ?
O1W Ni1 N13 88.6(3) . . ?
N6 Ni1 N13 82.0(4) . . ?
O1W Ni1 O3A 170.6(3) . . ?
N6 Ni1 O3A 90.6(4) . . ?
N13 Ni1 O3A 95.0(3) . . ?
O1W Ni1 O1B 86.2(3) . . ?
N6 Ni1 O1B 106.7(3) . . ?
N13 Ni1 O1B 170.4(3) . . ?
O3A Ni1 O1B 88.9(3) . . ?
O1W Ni1 O1A 108.6(3) . . ?
N6 Ni1 O1A 152.5(3) . . ?
N13 Ni1 O1A 93.7(3) . . ?
O3A Ni1 O1A 62.5(3) . . ?
O1B Ni1 O1A 80.3(3) . . ?
O1W Ni1 C2A 140.0(4) . . ?
N6 Ni1 C2A 121.4(4) . . ?
N13 Ni1 C2A 96.2(4) . . ?
O3A Ni1 C2A 31.0(3) . . ?
O1B Ni1 C2A 82.7(4) . . ?
O1A Ni1 C2A 31.6(3) . . ?
O1C Ni2 O1D 88.4(3) . . ?
O1C Ni2 N31 92.3(3) . . ?
O1D Ni2 N31 174.8(3) . . ?
O1C Ni2 O3B 169.7(3) . . ?
O1D Ni2 O3B 82.0(3) . . ?
N31 Ni2 O3B 97.6(3) . . ?
O1C Ni2 O2W 89.6(3) . . ?
O1D Ni2 O2W 91.6(3) . . ?
N31 Ni2 O2W 93.5(3) . . ?
O3B Ni2 O2W 87.0(3) . . ?
O1C Ni2 N24 82.0(3) . . ?
O1D Ni2 N24 96.6(3) . . ?
N31 Ni2 N24 78.5(4) . . ?
O3B Ni2 N24 102.7(3) . . ?
O2W Ni2 N24 168.0(3) . . ?
N37 C1 C2 108.2(11) . . ?
N37 C1 C36 120.1(11) . . ?
C2 C1 C36 130.9(12) . . ?
C1 C2 C3 107.1(11) . . ?
C1 C2 C41 127.7(11) . . ?
C3 C2 C41 124.7(11) . . ?
C4 C3 C2 105.7(11) . . ?
C4 C3 C42 128.5(11) . . ?
C2 C3 C42 125.4(11) . . ?
N37 C4 C3 109.0(11) . . ?
N37 C4 C5 125.1(12) . . ?
C3 C4 C5 125.9(12) . . ?
N6 C5 C4 128.1(12) . . ?
N6 C5 H5 115.7 . . ?
C4 C5 H5 116.3 . . ?
C5 N6 C7 115.3(10) . . ?
C5 N6 Ni1 137.8(8) . . ?
C7 N6 Ni1 106.9(7) . . ?
C12 C7 C8 122.3(12) . . ?
C12 C7 N6 113.9(10) . . ?
C8 C7 N6 123.8(11) . . ?
C9 C8 C7 118.7(12) . . ?
C9 C8 H8 119.1 . . ?
C7 C8 H8 121.5 . . ?
C10 C9 O44 117.8(14) . . ?
C10 C9 C8 118.6(14) . . ?
O44 C9 C8 123.1(12) . . ?
C9 C10 C11 123.4(15) . . ?
C9 C10 O46 113.7(13) . . ?
C11 C10 O46 122.7(13) . . ?
C10 C11 C12 120.6(13) . . ?
C10 C11 H11 121.6 . . ?
C12 C11 H11 117.7 . . ?
C7 C12 N13 119.9(11) . . ?
C7 C12 C11 115.8(12) . . ?
N13 C12 C11 124.3(11) . . ?
C14 N13 C12 118.7(10) . . ?
C14 N13 Ni1 134.6(8) . . ?
C12 N13 Ni1 105.8(7) . . ?
N13 C14 C15 124.7(12) . . ?
N13 C14 H14 117.0 . . ?
C15 C14 H14 118.3 . . ?
N38 C15 C16 106.2(11) . . ?
N38 C15 C14 124.4(12) . . ?
C16 C15 C14 129.4(13) . . ?
C15 C16 C17 110.2(12) . . ?
C15 C16 C48 125.1(12) . . ?
C17 C16 C48 124.7(12) . . ?
C16 C17 C18 107.5(11) . . ?
C16 C17 C50 130.3(12) . . ?
C18 C17 C50 121.8(11) . . ?
C17 C18 N38 106.2(11) . . ?
C17 C18 C19 133.6(12) . . ?
N38 C18 C19 120.2(11) . . ?
N39 C19 C20 109.1(11) . . ?
N39 C19 C18 116.9(11) . . ?
C20 C19 C18 134.0(12) . . ?
C19 C20 C21 106.7(11) . . ?
C19 C20 C51 122.5(12) . . ?
C21 C20 C51 130.8(12) . . ?
C22 C21 C20 108.2(12) . . ?
C22 C21 C52 125.7(12) . . ?
C20 C21 C52 126.0(12) . . ?
N39 C22 C21 108.1(11) . . ?
N39 C22 C23 124.3(12) . . ?
C21 C22 C23 127.6(13) . . ?
N24 C23 C22 125.6(12) . . ?
N24 C23 H23 119.0 . . ?
C22 C23 H23 115.4 . . ?
C23 N24 C25 113.9(10) . . ?
C23 N24 Ni2 142.9(9) . . ?
C25 N24 Ni2 103.3(7) . . ?
C30 C25 C26 121.3(13) . . ?
C30 C25 N24 114.9(11) . . ?
C26 C25 N24 123.7(11) . . ?
C25 C26 C27 120.4(12) . . ?
C25 C26 H26 119.4 . . ?
C27 C26 H26 120.1 . . ?
O54 C27 C28 116.5(12) . . ?
O54 C27 C26 124.6(12) . . ?
C28 C27 C26 118.9(12) . . ?
O56 C28 C27 114.4(11) . . ?
O56 C28 C29 124.8(11) . . ?
C27 C28 C29 120.8(12) . . ?
C28 C29 C30 120.7(12) . . ?
C28 C29 H29 121.5 . . ?
C30 C29 H29 117.7 . . ?
C25 C30 N31 118.3(12) . . ?
C25 C30 C29 117.9(13) . . ?
N31 C30 C29 123.8(12) . . ?
C32 N31 C30 114.6(11) . . ?
C32 N31 Ni2 139.9(9) . . ?
C30 N31 Ni2 105.3(8) . . ?
N31 C32 C33 126.4(12) . . ?
N31 C32 H32 116.3 . . ?
C33 C32 H32 117.3 . . ?
N40 C33 C34 106.5(10) . . ?
N40 C33 C32 127.1(11) . . ?
C34 C33 C32 126.4(12) . . ?
C35 C34 C33 110.1(11) . . ?
C35 C34 C58 124.3(11) . . ?
C33 C34 C58 125.2(11) . . ?
C34 C35 C36 104.9(11) . . ?
C34 C35 C60 130.0(12) . . ?
C36 C35 C60 124.9(12) . . ?
N40 C36 C35 110.1(11) . . ?
N40 C36 C1 118.8(11) . . ?
C35 C36 C1 130.2(12) . . ?
C4 N37 C1 109.8(10) . . ?
C4 N37 H37 125.2 . . ?
C1 N37 H37 125.1 . . ?
C15 N38 C18 109.9(10) . . ?
C15 N38 H38 123.1 . . ?
C18 N38 H38 126.9 . . ?
C22 N39 C19 107.8(10) . . ?
C22 N39 H39 126.0 . . ?
C19 N39 H39 126.1 . . ?
C36 N40 C33 108.4(10) . . ?
C36 N40 H40 127.3 . . ?
C33 N40 H40 124.4 . . ?
C2 C41 H41A 109.9 . . ?
C2 C41 H41B 108.5 . . ?
H41A C41 H41B 109.5 . . ?
C2 C41 H41C 110.1 . . ?
H41A C41 H41C 109.5 . . ?
H41B C41 H41C 109.5 . . ?
C3 C42 C43 111.6(11) . . ?
C3 C42 H42A 107.8 . . ?
C43 C42 H42A 110.1 . . ?
C3 C42 H42B 109.0 . . ?
C43 C42 H42B 110.4 . . ?
H42A C42 H42B 107.9 . . ?
C42 C43 H43A 107.2 . . ?
C42 C43 H43B 110.7 . . ?
H43A C43 H43B 109.5 . . ?
C42 C43 H43C 110.4 . . ?
H43A C43 H43C 109.5 . . ?
H43B C43 H43C 109.5 . . ?
C9 O44 C45 118.6(11) . . ?
O44 C45 H45A 108.4 . . ?
O44 C45 H45B 108.8 . . ?
H45A C45 H45B 109.5 . . ?
O44 C45 H45C 111.2 . . ?
H45A C45 H45C 109.5 . . ?
H45B C45 H45C 109.5 . . ?
C10 O46 C47 115.7(10) . . ?
O46 C47 H47A 108.9 . . ?
O46 C47 H47B 108.5 . . ?
H47A C47 H47B 109.5 . . ?
O46 C47 H47C 111.0 . . ?
H47A C47 H47C 109.5 . . ?
H47B C47 H47C 109.5 . . ?
C16 C48 C49 115.4(12) . . ?
C16 C48 H48A 109.2 . . ?
C49 C48 H48A 107.2 . . ?
C16 C48 H48B 109.7 . . ?
C49 C48 H48B 107.0 . . ?
H48A C48 H48B 108.1 . . ?
C48 C49 H49A 114.2 . . ?
C48 C49 H49B 106.9 . . ?
H49A C49 H49B 109.5 . . ?
C48 C49 H49C 107.1 . . ?
H49A C49 H49C 109.5 . . ?
H49B C49 H49C 109.5 . . ?
C17 C50 H50A 112.0 . . ?
C17 C50 H50B 106.3 . . ?
H50A C50 H50B 109.5 . . ?
C17 C50 H50C 110.1 . . ?
H50A C50 H50C 109.5 . . ?
H50B C50 H50C 109.5 . . ?
C20 C51 H51A 113.9 . . ?
C20 C51 H51B 109.0 . . ?
H51A C51 H51B 109.5 . . ?
C20 C51 H51C 105.5 . . ?
H51A C51 H51C 109.5 . . ?
H51B C51 H51C 109.5 . . ?
C21 C52 C53 108.2(11) . . ?
C21 C52 H52A 111.9 . . ?
C53 C52 H52A 107.2 . . ?
C21 C52 H52B 110.6 . . ?
C53 C52 H52B 110.1 . . ?
H52A C52 H52B 108.7 . . ?
C52 C53 H53A 113.0 . . ?
C52 C53 H53B 109.1 . . ?
H53A C53 H53B 109.5 . . ?
C52 C53 H53C 106.3 . . ?
H53A C53 H53C 109.5 . . ?
H53B C53 H53C 109.5 . . ?
C27 O54 C55 119.6(11) . . ?
O54 C55 H55A 110.6 . . ?
O54 C55 H55B 109.8 . . ?
H55A C55 H55B 109.5 . . ?
O54 C55 H55C 108.0 . . ?
H55A C55 H55C 109.5 . . ?
H55B C55 H55C 109.5 . . ?
C28 O56 C57 116.7(9) . . ?
O56 C57 H57A 110.9 . . ?
O56 C57 H57B 106.8 . . ?
H57A C57 H57B 109.5 . . ?
O56 C57 H57C 110.7 . . ?
H57A C57 H57C 109.5 . . ?
H57B C57 H57C 109.5 . . ?
C59 C58 C34 111.6(11) . . ?
C59 C58 H58A 109.4 . . ?
C34 C58 H58A 108.4 . . ?
C59 C58 H58B 108.8 . . ?
C34 C58 H58B 110.1 . . ?
H58A C58 H58B 108.4 . . ?
C58 C59 H59A 111.5 . . ?
C58 C59 H59B 108.2 . . ?
H59A C59 H59B 109.5 . . ?
C58 C59 H59C 108.8 . . ?
H59A C59 H59C 109.5 . . ?
H59B C59 H59C 109.5 . . ?
C35 C60 H60A 109.7 . . ?
C35 C60 H60B 110.1 . . ?
H60A C60 H60B 109.5 . . ?
C35 C60 H60C 108.6 . . ?
H60A C60 H60C 109.5 . . ?
H60B C60 H60C 109.5 . . ?
C2A O1A Ni1 83.5(8) . . ?
O3A C2A O1A 122.6(13) . . ?
O3A C2A C4A 120.8(12) . . ?
O1A C2A C4A 116.5(12) . . ?
O3A C2A Ni1 57.9(7) . . ?
O1A C2A Ni1 64.8(7) . . ?
C4A C2A Ni1 172.8(9) . . ?
C2A O3A Ni1 91.2(8) . . ?
C2A C4A H4AA 109.7 . . ?
C2A C4A H4AB 110.8 . . ?
H4AA C4A H4AB 109.5 . . ?
C2A C4A H4AC 107.9 . . ?
H4AA C4A H4AC 109.5 . . ?
H4AB C4A H4AC 109.5 . . ?
C2B O1B Ni1 120.6(7) . . ?
O3B C2B O1B 122.8(12) . . ?
O3B C2B C4B 119.2(12) . . ?
O1B C2B C4B 117.9(12) . . ?
C2B O3B Ni2 144.8(8) . . ?
C2B C4B H4BA 107.9 . . ?
C2B C4B H4BB 109.2 . . ?
H4BA C4B H4BB 109.5 . . ?
C2B C4B H4BC 111.3 . . ?
H4BA C4B H4BC 109.5 . . ?
H4BB C4B H4BC 109.5 . . ?
C2C O1C Ni2 126.1(8) . . ?
O3C C2C O1C 125.6(13) . . ?
O3C C2C C4C 122.2(13) . . ?
O1C C2C C4C 112.1(12) . . ?
C2C C4C H4CA 113.2 . . ?
C2C C4C H4CB 105.8 . . ?
H4CA C4C H4CB 109.5 . . ?
C2C C4C H4CC 109.3 . . ?
H4CA C4C H4CC 109.5 . . ?
H4CB C4C H4CC 109.5 . . ?
C2D O1D Ni2 130.5(8) . . ?
O1D C2D O3D 126.9(11) . . ?
O1D C2D C4D 117.7(11) . . ?
O3D C2D C4D 115.4(11) . . ?
C2D C4D H4DA 111.0 . . ?
C2D C4D H4DB 108.3 . . ?
H4DA C4D H4DB 109.4 . . ?
C2D C4D H4DC 109.0 . . ?
H4DA C4D H4DC 109.5 . . ?
H4DB C4D H4DC 109.5 . . ?
Cl3A C1A Cl1A 112.2(8) . . ?
Cl3A C1A Cl2A 111.0(8) . . ?
Cl1A C1A Cl2A 109.0(8) . . ?
Cl3A C1A H1AA 108.2 . . ?
Cl1A C1A H1AA 108.3 . . ?
Cl2A C1A H1AA 108.0 . . ?
Cl3B C1B Cl2B 110.3(8) . . ?
Cl3B C1B Cl1B 110.1(8) . . ?
Cl2B C1B Cl1B 110.8(7) . . ?
Cl3B C1B H1BA 108.4 . . ?
Cl2B C1B H1BA 108.7 . . ?
Cl1B C1B H1BA 108.5 . . ?
Cl2C C1C Cl3C 109.4(8) . . ?
Cl2C C1C Cl1C 110.0(8) . . ?
Cl3C C1C Cl1C 108.7(8) . . ?
Cl2C C1C H1C 108.5 . . ?
Cl3C C1C H1C 110.2 . . ?
Cl1C C1C H1C 110.0 . . ?

loop_
_geom_bond_atom_site_label_1
_geom_bond_atom_site_label_2
_geom_bond_distance
_geom_bond_site_symmetry_2
_geom_bond_publ_flag
Ni1 O1W 2.027(7) . ?
Ni1 N6 2.050(9) . ?
Ni1 N13 2.053(9) . ?
Ni1 O3A 2.056(8) . ?
Ni1 O1B 2.131(8) . ?
Ni1 O1A 2.211(8) . ?
Ni1 C2A 2.427(14) . ?
Ni2 O1C 2.033(7) . ?
Ni2 O1D 2.035(8) . ?
Ni2 N31 2.078(10) . ?
Ni2 O3B 2.085(8) . ?
Ni2 O2W 2.119(7) . ?
Ni2 N24 2.137(10) . ?
C1 N37 1.373(13) . ?
C1 C2 1.400(15) . ?
C1 C36 1.461(15) . ?
C2 C3 1.437(15) . ?
C2 C41 1.511(14) . ?
C3 C4 1.411(15) . ?
C3 C42 1.505(15) . ?
C4 N37 1.357(13) . ?
C4 C5 1.422(14) . ?
C5 N6 1.315(12) . ?
C5 H5 0.9600 . ?
N6 C7 1.452(13) . ?
C7 C12 1.402(14) . ?
C7 C8 1.405(14) . ?
C8 C9 1.387(16) . ?
C8 H8 0.9599 . ?
C9 C10 1.353(16) . ?
C9 O44 1.354(14) . ?
C10 C11 1.357(16) . ?
C10 O46 1.431(15) . ?
C11 C12 1.413(15) . ?
C11 H11 0.9600 . ?
C12 N13 1.404(13) . ?
N13 C14 1.311(12) . ?
C14 C15 1.398(14) . ?
C14 H14 0.9600 . ?
C15 N38 1.359(13) . ?
C15 C16 1.363(14) . ?
C16 C17 1.367(15) . ?
C16 C48 1.520(15) . ?
C17 C18 1.375(14) . ?
C17 C50 1.536(14) . ?
C18 N38 1.392(12) . ?
C18 C19 1.435(15) . ?
C19 N39 1.376(13) . ?
C19 C20 1.384(14) . ?
C20 C21 1.388(15) . ?
C20 C51 1.485(14) . ?
C21 C22 1.388(15) . ?
C21 C52 1.500(15) . ?
C22 N39 1.371(13) . ?
C22 C23 1.465(15) . ?
C23 N24 1.297(13) . ?
C23 H23 0.9599 . ?
N24 C25 1.460(13) . ?
C25 C30 1.388(15) . ?
C25 C26 1.388(15) . ?
C26 C27 1.399(15) . ?
C26 H26 0.9602 . ?
C27 O54 1.336(13) . ?
C27 C28 1.385(15) . ?
C28 O56 1.371(12) . ?
C28 C29 1.387(14) . ?
C29 C30 1.413(15) . ?
C29 H29 0.9600 . ?
C30 N31 1.396(14) . ?
N31 C32 1.295(12) . ?
C32 C33 1.427(14) . ?
C32 H32 0.9599 . ?
C33 N40 1.373(13) . ?
C33 C34 1.399(14) . ?
C34 C35 1.378(15) . ?
C34 C58 1.569(15) . ?
C35 C36 1.397(15) . ?
C35 C60 1.524(14) . ?
C36 N40 1.365(12) . ?
N37 H37 0.8999 . ?
N38 H38 0.9000 . ?
N39 H39 0.9001 . ?
N40 H40 0.9001 . ?
C41 H41A 0.9600 . ?
C41 H41B 0.9600 . ?
C41 H41C 0.9601 . ?
C42 C43 1.525(15) . ?
C42 H42A 0.9598 . ?
C42 H42B 0.9601 . ?
C43 H43A 0.9601 . ?
C43 H43B 0.9600 . ?
C43 H43C 0.9600 . ?
O44 C45 1.426(14) . ?
C45 H45A 0.9599 . ?
C45 H45B 0.9599 . ?
C45 H45C 0.9602 . ?
O46 C47 1.455(13) . ?
C47 H47A 0.9601 . ?
C47 H47B 0.9601 . ?
C47 H47C 0.9599 . ?
C48 C49 1.544(17) . ?
C48 H48A 0.9599 . ?
C48 H48B 0.9599 . ?
C49 H49A 0.9600 . ?
C49 H49B 0.9600 . ?
C49 H49C 0.9600 . ?
C50 H50A 0.9601 . ?
C50 H50B 0.9600 . ?
C50 H50C 0.9599 . ?
C51 H51A 0.9598 . ?
C51 H51B 0.9601 . ?
C51 H51C 0.9601 . ?
C52 C53 1.577(16) . ?
C52 H52A 0.9599 . ?
C52 H52B 0.9599 . ?
C53 H53A 0.9600 . ?
C53 H53B 0.9600 . ?
C53 H53C 0.9600 . ?
O54 C55 1.421(13) . ?
C55 H55A 0.9600 . ?
C55 H55B 0.9600 . ?
C55 H55C 0.9599 . ?
O56 C57 1.397(12) . ?
C57 H57A 0.9599 . ?
C57 H57B 0.9600 . ?
C57 H57C 0.9601 . ?
C58 C59 1.508(15) . ?
C58 H58A 0.9600 . ?
C58 H58B 0.9601 . ?
C59 H59A 0.9600 . ?
C59 H59B 0.9599 . ?
C59 H59C 0.9600 . ?
C60 H60A 0.9599 . ?
C60 H60B 0.9600 . ?
C60 H60C 0.9601 . ?
O1A C2A 1.281(13) . ?
C2A O3A 1.249(13) . ?
C2A C4A 1.529(15) . ?
C4A H4AA 0.9601 . ?
C4A H4AB 0.9599 . ?
C4A H4AC 0.9601 . ?
O1B C2B 1.286(13) . ?
C2B O3B 1.248(13) . ?
C2B C4B 1.521(15) . ?
C4B H4BA 0.9601 . ?
C4B H4BB 0.9600 . ?
C4B H4BC 0.9600 . ?
O1C C2C 1.303(14) . ?
C2C O3C 1.238(13) . ?
C2C C4C 1.510(15) . ?
C4C H4CA 0.9601 . ?
C4C H4CB 0.9600 . ?
C4C H4CC 0.9600 . ?
O1D C2D 1.245(12) . ?
C2D O3D 1.253(12) . ?
C2D C4D 1.526(14) . ?
C4D H4DA 0.9600 . ?
C4D H4DB 0.9601 . ?
C4D H4DC 0.9600 . ?
Cl1A C1A 1.739(13) . ?
Cl2A C1A 1.771(13) . ?
Cl3A C1A 1.718(14) . ?
C1A H1AA 0.9600 . ?
C1B Cl3B 1.693(13) . ?
C1B Cl2B 1.711(12) . ?
C1B Cl1B 1.730(13) . ?
C1B H1BA 0.9600 . ?
C1C Cl2C 1.722(14) . ?
C1C Cl3C 1.735(14) . ?
C1C Cl1C 1.773(14) . ?
C1C H1C 0.9601 . ?

loop_
_geom_hbond_atom_site_label_D
_geom_hbond_atom_site_label_H
_geom_hbond_atom_site_label_A
_geom_hbond_distance_DH
_geom_hbond_distance_HA
_geom_hbond_distance_DA
_geom_hbond_angle_DHA
_geom_hbond_site_symmetry_A
N37 H37 O1B 0.90 1.88 2.726(12) 156.5 .
N38 H38 O1A 0.90 1.93 2.752(12) 151.8 .
N39 H39 O1D 0.90 2.00 2.749(12) 140.4 .
N40 H40 O2W 0.90 2.03 2.836(11) 148.0 .
N40 H40 O3B 0.90 2.46 3.038(11) 122.4 .
C1B H1BA O44 0.96 2.26 3.084(17) 142.8 .
C1B H1BA O46 0.96 2.24 3.054(16) 141.5 .
C1A H1AA O54 0.96 2.27 3.182(17) 157.2 .
C1A H1AA O56 0.96 2.38 3.074(15) 128.7 .
C1C H1C O1C 0.96 2.27 3.161(16) 153.1 .

loop_
_geom_torsion_atom_site_label_1
_geom_torsion_atom_site_label_2
_geom_torsion_atom_site_label_3
_geom_torsion_atom_site_label_4
_geom_torsion
_geom_torsion_site_symmetry_1
_geom_torsion_site_symmetry_2
_geom_torsion_site_symmetry_3
_geom_torsion_site_symmetry_4
_geom_torsion_publ_flag
N37 C1 C2 C3 -2.3(13) . . . . ?
C36 C1 C2 C3 -171.5(12) . . . . ?
N37 C1 C2 C41 -174.7(11) . . . . ?
C36 C1 C2 C41 16(2) . . . . ?
C1 C2 C3 C4 4.5(13) . . . . ?
C41 C2 C3 C4 177.3(11) . . . . ?
C1 C2 C3 C42 177.6(11) . . . . ?
C41 C2 C3 C42 -9.7(19) . . . . ?
C2 C3 C4 N37 -5.2(13) . . . . ?
C42 C3 C4 N37 -178.0(11) . . . . ?
C2 C3 C4 C5 175.9(11) . . . . ?
C42 C3 C4 C5 3(2) . . . . ?
N37 C4 C5 N6 1(2) . . . . ?
C3 C4 C5 N6 -179.9(11) . . . . ?
C4 C5 N6 C7 174.7(11) . . . . ?
C4 C5 N6 Ni1 -6(2) . . . . ?
O1W Ni1 N6 C5 -62.7(12) . . . . ?
N13 Ni1 N6 C5 -150.0(12) . . . . ?
O3A Ni1 N6 C5 115.0(12) . . . . ?
O1B Ni1 N6 C5 26.0(12) . . . . ?
O1A Ni1 N6 C5 127.3(11) . . . . ?
C2A Ni1 N6 C5 117.6(11) . . . . ?
O1W Ni1 N6 C7 116.2(7) . . . . ?
N13 Ni1 N6 C7 28.9(7) . . . . ?
O3A Ni1 N6 C7 -66.1(7) . . . . ?
O1B Ni1 N6 C7 -155.2(6) . . . . ?
O1A Ni1 N6 C7 -53.9(10) . . . . ?
C2A Ni1 N6 C7 -63.5(8) . . . . ?
C5 N6 C7 C12 154.9(10) . . . . ?
Ni1 N6 C7 C12 -24.3(12) . . . . ?
C5 N6 C7 C8 -27.8(16) . . . . ?
Ni1 N6 C7 C8 153.0(10) . . . . ?
C12 C7 C8 C9 -7(2) . . . . ?
N6 C7 C8 C9 175.8(12) . . . . ?
C7 C8 C9 C10 9(2) . . . . ?
C7 C8 C9 O44 -179.7(12) . . . . ?
O44 C9 C10 C11 179.2(13) . . . . ?
C8 C9 C10 C11 -9(2) . . . . ?
O44 C9 C10 O46 5(2) . . . . ?
C8 C9 C10 O46 176.4(12) . . . . ?
C9 C10 C11 C12 6(2) . . . . ?
O46 C10 C11 C12 -179.6(11) . . . . ?
C8 C7 C12 N13 -176.7(11) . . . . ?
N6 C7 C12 N13 0.7(16) . . . . ?
C8 C7 C12 C11 4.3(18) . . . . ?
N6 C7 C12 C11 -178.3(10) . . . . ?
C10 C11 C12 C7 -3.8(19) . . . . ?
C10 C11 C12 N13 177.3(12) . . . . ?
C7 C12 N13 C14 -147.3(11) . . . . ?
C11 C12 N13 C14 31.6(17) . . . . ?
C7 C12 N13 Ni1 23.1(13) . . . . ?
C11 C12 N13 Ni1 -158.0(10) . . . . ?
O1W Ni1 N13 C14 41.4(11) . . . . ?
N6 Ni1 N13 C14 140.2(11) . . . . ?
O3A Ni1 N13 C14 -129.9(11) . . . . ?
O1B Ni1 N13 C14 -16(3) . . . . ?
O1A Ni1 N13 C14 -67.1(11) . . . . ?
C2A Ni1 N13 C14 -98.8(11) . . . . ?
O1W Ni1 N13 C12 -126.8(7) . . . . ?
N6 Ni1 N13 C12 -28.0(7) . . . . ?
O3A Ni1 N13 C12 61.9(7) . . . . ?
O1B Ni1 N13 C12 175.7(17) . . . . ?
O1A Ni1 N13 C12 124.6(7) . . . . ?
C2A Ni1 N13 C12 93.0(8) . . . . ?
C12 N13 C14 C15 -170.5(11) . . . . ?
Ni1 N13 C14 C15 22.4(18) . . . . ?
N13 C14 C15 N38 5.3(19) . . . . ?
N13 C14 C15 C16 -176.3(12) . . . . ?
N38 C15 C16 C17 0.7(14) . . . . ?
C14 C15 C16 C17 -177.9(12) . . . . ?
N38 C15 C16 C48 -177.5(11) . . . . ?
C14 C15 C16 C48 4(2) . . . . ?
C15 C16 C17 C18 -1.0(15) . . . . ?
C48 C16 C17 C18 177.2(11) . . . . ?
C15 C16 C17 C50 -173.7(12) . . . . ?
C48 C16 C17 C50 5(2) . . . . ?
C16 C17 C18 N38 0.9(13) . . . . ?
C50 C17 C18 N38 174.3(10) . . . . ?
C16 C17 C18 C19 -179.3(12) . . . . ?
C50 C17 C18 C19 -6(2) . . . . ?
C17 C18 C19 N39 127.9(14) . . . . ?
N38 C18 C19 N39 -52.3(15) . . . . ?
C17 C18 C19 C20 -55(2) . . . . ?
N38 C18 C19 C20 125.2(14) . . . . ?
N39 C19 C20 C21 -2.8(14) . . . . ?
C18 C19 C20 C21 179.6(12) . . . . ?
N39 C19 C20 C51 176.0(10) . . . . ?
C18 C19 C20 C51 -2(2) . . . . ?
C19 C20 C21 C22 0.8(14) . . . . ?
C51 C20 C21 C22 -177.8(12) . . . . ?
C19 C20 C21 C52 178.0(11) . . . . ?
C51 C20 C21 C52 -1(2) . . . . ?
C20 C21 C22 N39 1.5(14) . . . . ?
C52 C21 C22 N39 -175.7(11) . . . . ?
C20 C21 C22 C23 -175.6(12) . . . . ?
C52 C21 C22 C23 7(2) . . . . ?
N39 C22 C23 N24 -5(2) . . . . ?
C21 C22 C23 N24 171.1(12) . . . . ?
C22 C23 N24 C25 -172.9(11) . . . . ?
C22 C23 N24 Ni2 7(2) . . . . ?
O1C Ni2 N24 C23 -121.8(14) . . . . ?
O1D Ni2 N24 C23 -34.3(14) . . . . ?
N31 Ni2 N24 C23 144.2(14) . . . . ?
O3B Ni2 N24 C23 48.9(14) . . . . ?
O2W Ni2 N24 C23 -167.2(13) . . . . ?
O1C Ni2 N24 C25 58.1(7) . . . . ?
O1D Ni2 N24 C25 145.5(7) . . . . ?
N31 Ni2 N24 C25 -36.0(7) . . . . ?
O3B Ni2 N24 C25 -131.2(7) . . . . ?
O2W Ni2 N24 C25 12.7(19) . . . . ?
C23 N24 C25 C30 -150.2(11) . . . . ?
Ni2 N24 C25 C30 29.9(12) . . . . ?
C23 N24 C25 C26 33.7(17) . . . . ?
Ni2 N24 C25 C26 -146.2(11) . . . . ?
C30 C25 C26 C27 2(2) . . . . ?
N24 C25 C26 C27 177.8(11) . . . . ?
C25 C26 C27 O54 -178.0(12) . . . . ?
C25 C26 C27 C28 -1(2) . . . . ?
O54 C27 C28 O56 -0.4(18) . . . . ?
C26 C27 C28 O56 -177.9(11) . . . . ?
O54 C27 C28 C29 178.2(11) . . . . ?
C26 C27 C28 C29 1(2) . . . . ?
O56 C28 C29 C30 176.5(11) . . . . ?
C27 C28 C29 C30 -1.9(19) . . . . ?
C26 C25 C30 N31 176.8(11) . . . . ?
N24 C25 C30 N31 0.5(17) . . . . ?
C26 C25 C30 C29 -3(2) . . . . ?
N24 C25 C30 C29 -179.3(10) . . . . ?
C28 C29 C30 C25 3.0(19) . . . . ?
C28 C29 C30 N31 -176.8(11) . . . . ?
C25 C30 N31 C32 143.8(12) . . . . ?
C29 C30 N31 C32 -36.4(17) . . . . ?
C25 C30 N31 Ni2 -32.0(14) . . . . ?
C29 C30 N31 Ni2 147.8(11) . . . . ?
O1C Ni2 N31 C32 141.5(12) . . . . ?
O1D Ni2 N31 C32 -120(4) . . . . ?
O3B Ni2 N31 C32 -35.7(13) . . . . ?
O2W Ni2 N31 C32 51.8(12) . . . . ?
N24 Ni2 N31 C32 -137.2(13) . . . . ?
O1C Ni2 N31 C30 -44.5(8) . . . . ?
O1D Ni2 N31 C30 54(4) . . . . ?
O3B Ni2 N31 C30 138.4(8) . . . . ?
O2W Ni2 N31 C30 -134.2(8) . . . . ?
N24 Ni2 N31 C30 36.9(8) . . . . ?
C30 N31 C32 C33 176.1(11) . . . . ?
Ni2 N31 C32 C33 -10(2) . . . . ?
N31 C32 C33 N40 -4.6(19) . . . . ?
N31 C32 C33 C34 174.5(11) . . . . ?
N40 C33 C34 C35 0.5(13) . . . . ?
C32 C33 C34 C35 -178.8(11) . . . . ?
N40 C33 C34 C58 173.8(10) . . . . ?
C32 C33 C34 C58 -5.5(19) . . . . ?
C33 C34 C35 C36 -0.4(14) . . . . ?
C58 C34 C35 C36 -173.8(11) . . . . ?
C33 C34 C35 C60 175.1(11) . . . . ?
C58 C34 C35 C60 2(2) . . . . ?
C34 C35 C36 N40 0.1(14) . . . . ?
C60 C35 C36 N40 -175.6(10) . . . . ?
C34 C35 C36 C1 168.8(12) . . . . ?
C60 C35 C36 C1 -7(2) . . . . ?
N37 C1 C36 N40 48.4(16) . . . . ?
C2 C1 C36 N40 -143.4(13) . . . . ?
N37 C1 C36 C35 -119.4(14) . . . . ?
C2 C1 C36 C35 49(2) . . . . ?
C3 C4 N37 C1 4.0(13) . . . . ?
C5 C4 N37 C1 -177.2(11) . . . . ?
C2 C1 N37 C4 -1.0(13) . . . . ?
C36 C1 N37 C4 169.6(10) . . . . ?
C16 C15 N38 C18 -0.1(13) . . . . ?
C14 C15 N38 C18 178.6(11) . . . . ?
C17 C18 N38 C15 -0.5(13) . . . . ?
C19 C18 N38 C15 179.7(10) . . . . ?
C21 C22 N39 C19 -3.2(13) . . . . ?
C23 C22 N39 C19 174.0(11) . . . . ?
C20 C19 N39 C22 3.8(14) . . . . ?
C18 C19 N39 C22 -178.2(10) . . . . ?
C35 C36 N40 C33 0.1(13) . . . . ?
C1 C36 N40 C33 -170.0(10) . . . . ?
C34 C33 N40 C36 -0.4(12) . . . . ?
C32 C33 N40 C36 178.9(11) . . . . ?
C4 C3 C42 C43 89.6(15) . . . . ?
C2 C3 C42 C43 -81.8(15) . . . . ?
C10 C9 O44 C45 172.6(14) . . . . ?
C8 C9 O44 C45 1(2) . . . . ?
C9 C10 O46 C47 177.5(12) . . . . ?
C11 C10 O46 C47 3(2) . . . . ?
C15 C16 C48 C49 -111.3(15) . . . . ?
C17 C16 C48 C49 70.7(17) . . . . ?
C22 C21 C52 C53 -97.1(15) . . . . ?
C20 C21 C52 C53 86.2(15) . . . . ?
C28 C27 O54 C55 -175.2(12) . . . . ?
C26 C27 O54 C55 2(2) . . . . ?
C27 C28 O56 C57 -170.5(11) . . . . ?
C29 C28 O56 C57 11.0(18) . . . . ?
C35 C34 C58 C59 83.6(15) . . . . ?
C33 C34 C58 C59 -88.8(14) . . . . ?
O1W Ni1 O1A C2A 174.5(7) . . . . ?
N6 Ni1 O1A C2A -15.9(11) . . . . ?
N13 Ni1 O1A C2A -95.8(7) . . . . ?
O3A Ni1 O1A C2A -2.0(7) . . . . ?
O1B Ni1 O1A C2A 91.8(7) . . . . ?
Ni1 O1A C2A O3A 3.5(12) . . . . ?
Ni1 O1A C2A C4A -172.1(10) . . . . ?
O1W Ni1 C2A O3A 175.3(6) . . . . ?
N6 Ni1 C2A O3A -5.0(9) . . . . ?
N13 Ni1 C2A O3A -89.4(8) . . . . ?
O1B Ni1 C2A O3A 100.2(8) . . . . ?
O1A Ni1 C2A O3A -176.5(12) . . . . ?
O1W Ni1 C2A O1A -8.2(10) . . . . ?
N6 Ni1 C2A O1A 171.5(6) . . . . ?
N13 Ni1 C2A O1A 87.0(7) . . . . ?
O3A Ni1 C2A O1A 176.5(12) . . . . ?
O1B Ni1 C2A O1A -83.4(7) . . . . ?
O1W Ni1 C2A C4A 94(8) . . . . ?
N6 Ni1 C2A C4A -86(8) . . . . ?
N13 Ni1 C2A C4A -171(8) . . . . ?
O3A Ni1 C2A C4A -81(8) . . . . ?
O1B Ni1 C2A C4A 19(8) . . . . ?
O1A Ni1 C2A C4A 102(8) . . . . ?
O1A C2A O3A Ni1 -3.8(13) . . . . ?
C4A C2A O3A Ni1 171.7(11) . . . . ?
O1W Ni1 O3A C2A -19(2) . . . . ?
N6 Ni1 O3A C2A 175.7(8) . . . . ?
N13 Ni1 O3A C2A 93.7(8) . . . . ?
O1B Ni1 O3A C2A -77.6(8) . . . . ?
O1A Ni1 O3A C2A 2.1(7) . . . . ?
O1W Ni1 O1B C2B -48.3(9) . . . . ?
N6 Ni1 O1B C2B -146.1(9) . . . . ?
N13 Ni1 O1B C2B 9(3) . . . . ?
O3A Ni1 O1B C2B 123.6(9) . . . . ?
O1A Ni1 O1B C2B 61.3(9) . . . . ?
C2A Ni1 O1B C2B 93.2(10) . . . . ?
Ni1 O1B C2B O3B 57.6(15) . . . . ?
Ni1 O1B C2B C4B -126.7(9) . . . . ?
O1B C2B O3B Ni2 156.7(9) . . . . ?
C4B C2B O3B Ni2 -19(2) . . . . ?
O1C Ni2 O3B C2B 167.4(16) . . . . ?
O1D Ni2 O3B C2B 146.2(15) . . . . ?
N31 Ni2 O3B C2B -28.6(15) . . . . ?
O2W Ni2 O3B C2B -121.7(15) . . . . ?
N24 Ni2 O3B C2B 51.2(15) . . . . ?
O1D Ni2 O1C C2C 122.2(10) . . . . ?
N31 Ni2 O1C C2C -63.0(10) . . . . ?
O3B Ni2 O1C C2C 101.1(19) . . . . ?
O2W Ni2 O1C C2C 30.5(10) . . . . ?
N24 Ni2 O1C C2C -141.0(10) . . . . ?
Ni2 O1C C2C O3C -18.0(19) . . . . ?
Ni2 O1C C2C C4C 165.1(7) . . . . ?
O1C Ni2 O1D C2D -86.0(10) . . . . ?
N31 Ni2 O1D C2D 176(3) . . . . ?
O3B Ni2 O1D C2D 90.2(10) . . . . ?
O2W Ni2 O1D C2D 3.5(10) . . . . ?
N24 Ni2 O1D C2D -167.8(9) . . . . ?
Ni2 O1D C2D O3D 1.2(18) . . . . ?
Ni2 O1D C2D C4D -178.0(7) . . . . ?
